data_1523377
loop_
_publ_author_name
'Castets, A.'
'Gignoux, D.'
'Gomez-Sal, J.C.'

_publ_section_title
;
 Magnetic properties and structures of equiatomic rare earth-platinum
 compounds R Pt (R= Gd, Tb, Dy, Ho, Fr, Tm)
;
_journal_name_full 'Journal of Solid State Chemistry'
_journal_page_first 197
_journal_page_last 207
_journal_volume 31
_journal_year 1980
_chemical_formula_sum 'Pt Tb'
_space_group_IT_number 62
_symmetry_space_group_name_Hall '-P 2ac 2n'
_symmetry_space_group_name_H-M 'P n m a'
_cell_angle_alpha 90
_cell_angle_beta 90
_cell_angle_gamma 90
_cell_formula_units_Z 4
_cell_length_a 7.013
_cell_length_b 4.49
_cell_length_c 5.564
_cell_volume 175.201
_citation_journal_id_ASTM JSSCBI
_cod_data_source_file Castets_JSSCBI_1980_1298.cif
_cod_data_source_block Pt1Tb1
_cod_original_cell_volume 175.2013
_cod_original_formula_sum 'Pt1 Tb1'
_cod_database_code 1523377

loop_
_symmetry_equiv_pos_as_xyz
x,y,z
-x+1/2,-y,z+1/2
x+1/2,-y+1/2,-z+1/2
-x,y+1/2,-z
-x,-y,-z
x-1/2,y,-z-1/2
-x-1/2,y-1/2,z-1/2
x,-y-1/2,z

loop_
_atom_site_label
_atom_site_type_symbol
_atom_site_fract_x
_atom_site_fract_y
_atom_site_fract_z
_atom_site_occupancy
_atom_site_U_iso_or_equiv
Tb1 Tb 0.0334 0.25 0.662 1 0.0
Pt1 Pt 0.177 0.25 0.148 1 0.0
